data_7131110
loop_
_publ_author_name
'Liu, Wei-Dong'
'Li, Guan-Jun'
'Xu, Han'
'Deng, Yong-Kai'
'Du, Ming-Hao'
'Long, La-Sheng'
'Zheng, Lan-Sun'
'Kong, Xiang-Jian'

_publ_section_title
;
 Circularly polarized luminescence and performance modulation of chiral
 europium-titanium (Eu<sub>2</sub>Ti<sub>4</sub>)-oxo clusters.
;
_journal_issue 3
_journal_name_full 'Chemical communications (Cambridge, England)'
_journal_page_first 346
_journal_page_last 349
_journal_paper_doi 10.1039/d2cc05816b
_journal_volume 59
_journal_year 2023
_chemical_absolute_configuration ad
_chemical_formula_moiety 'C17 H18 N2'
_chemical_formula_sum 'C17 H18 N2'
_chemical_formula_weight 250.33
_space_group_crystal_system orthorhombic
_space_group_IT_number 19
_space_group_name_Hall 'P 2ac 2ab'
_space_group_name_H-M_alt 'P 21 21 21'
_atom_sites_solution_hydrogens geom
_atom_sites_solution_primary dual
_audit_creation_date 2022-11-09
_audit_creation_method
;
Olex2 1.3
(compiled 2020.11.12 svn.r5f609507 for OlexSys, GUI svn.r6408)
;
_audit_update_record
;
2022-11-29 deposited with the CCDC.	2022-11-30 downloaded from the CCDC.
;
_cell_angle_alpha 90
_cell_angle_beta 90
_cell_angle_gamma 90
_cell_formula_units_Z 4
_cell_length_a 9.18000(10)
_cell_length_b 9.95850(10)
_cell_length_c 14.79740(10)
_cell_measurement_reflns_used 28123
_cell_measurement_temperature 99.9(9)
_cell_measurement_theta_max 74.9000
_cell_measurement_theta_min 2.9520
_cell_volume 1352.76(2)
_computing_cell_refinement 'CrysAlisPro 1.171.41.110a (Rigaku OD, 2021)'
_computing_data_collection 'CrysAlisPro 1.171.41.110a (Rigaku OD, 2021)'
_computing_data_reduction 'CrysAlisPro 1.171.41.110a (Rigaku OD, 2021)'
_computing_molecular_graphics 'Olex2 1.3 (Dolomanov et al., 2009)'
_computing_publication_material 'Olex2 1.3 (Dolomanov et al., 2009)'
_computing_structure_refinement 'SHELXL 2018/3 (Sheldrick, 2015)'
_computing_structure_solution 'SHELXT 2018/2 (Sheldrick, 2018)'
_diffrn_ambient_environment N~2~
_diffrn_ambient_temperature 99.9(9)
_diffrn_detector 'Hybrid Pixel Array Detector'
_diffrn_detector_area_resol_mean 10.0000
_diffrn_detector_type HyPix
_diffrn_measured_fraction_theta_full 1.000
_diffrn_measured_fraction_theta_max 0.972
_diffrn_measurement_details
;
List of Runs (angles in degrees, time in seconds):

  # Type    Start    End  Width  t~exp~   \w     \q     \k     \f   Frames
#--------------------------------------------------------------------------
  1  \w     38.00  99.00   0.50    0.60    --  109.59 -77.00   0.00  122
  2  \w     36.00  70.00   0.50    0.60    --  109.59 -61.00  90.00   68
  3  \w    103.00 128.00   0.50    0.60    --  109.59  81.00 -89.00   50
  4  \w     13.00  42.00   0.50    0.15    --   43.34  81.00 -89.00   58
  5  \w    -91.00 -64.00   0.50    0.60    --  -96.00 -80.00 -99.60   54
  6  \w   -170.00-136.00   0.50    0.60    --  -96.00 -80.00 -99.60   68
  7  \w   -122.00 -64.00   0.50    0.60    --  -96.00 -80.00  23.13  116
  8  \w    -98.00 -64.00   0.50    0.60    --  -96.00 -80.00 104.21   68
  9  \w    -89.00 -64.00   0.50    0.60    --  -96.00 -79.00 167.83   50
 10  \w   -142.00-112.00   0.50    0.60    --  -96.00 -79.00 167.83   60
 11  \w   -170.00-144.00   0.50    0.60    --  -96.00 -79.00 167.83   52
 12  \w   -171.00-145.00   0.50    0.60    --  -96.00 -77.00  60.00   52
 13  \w   -133.00 -65.00   0.50    0.60    --  -96.00 -77.00 120.00  136
 14  \w    -90.00 -65.00   0.50    0.60    --  -96.00 -77.00  60.00   50
 15  \w    -92.00 -65.00   0.50    0.60    --  -96.00 -77.00   0.00   54
 16  \w    -90.00 -65.00   0.50    0.60    --  -96.00 -77.00 -60.00   50
 17  \w   -170.00-107.00   0.50    0.60    --  -96.00 -77.00 -60.00  126
 18  \w   -163.00-117.00   0.50    0.60    --  -96.00 -77.00-150.00   92
 19  \w   -111.00 -65.00   0.50    0.60    --  -96.00 -77.00-150.00   92
 20  \w   -169.00 -65.00   0.50    0.60    --  -96.00 -77.00-158.76  208
 21  \w   -154.00-121.00   0.50    0.60    --  -96.00 -74.00 -49.58   66
 22  \w    -98.00 -67.00   0.50    0.60    --  -96.00 -74.00 -49.58   62
 23  \w   -170.00 -66.00   0.50    0.60    --  -96.00 -74.00-179.64  208
 24  \w   -170.00-120.00   0.50    0.60    --  -96.00 -71.00 -90.68  100
 25  \w   -171.00 -65.00   0.50    0.60    --  -96.00 -77.00 -30.00  212
 26  \w   -170.00 -67.00   0.50    0.60    --  -96.00 -72.00  -0.86  206
 27  \w   -161.00 -66.00   0.50    0.60    --  -96.00 -77.00  90.00  190
 28  \w    -95.00 -68.00   0.50    0.60    --  -96.00 -71.00  42.92   54
 29  \w   -166.00-122.00   0.50    0.60    --  -96.00 -71.00  42.92   88
 30  \w   -148.00-122.00   0.50    0.60    --  -96.00 -70.00 145.17   52
 31  \w    -97.00 -68.00   0.50    0.60    --  -96.00 -70.00 145.17   58
 32  \w   -171.00 -69.00   0.50    0.60    --  -96.00 -69.00 123.15  204
 33  \w   -159.00 -69.00   0.50    0.60    --  -96.00 -70.00  61.68  180
 34  \w    -94.00 -67.00   0.50    0.60    --  -96.00 -71.00 -90.68   54
 35  \w   -138.00 -74.00   0.50    0.60    --  -96.00 -63.00 -86.60  128
 36  \w   -170.00 -67.00   0.50    0.60    --  -96.00 -71.00-122.56  206
 37  \w   -116.00 -67.00   0.50    0.60    --  -96.00 -71.00-137.78   98
 38  \w    -82.00 -51.00   0.50    0.15    --  -43.34 -77.00-120.00   62
 39  \w    -39.00 -12.00   0.50    0.15    --  -43.34 -77.00-120.00   54
 40  \w    -79.00 -14.00   0.50    0.15    --  -43.34 -77.00 -30.00  130
 41  \w   -116.00 -89.00   0.50    0.15    --  -43.34 -77.00 -30.00   54
 42  \w   -117.00 -88.00   0.50    0.15    --  -43.34 -77.00-120.00   58
 43  \w   -117.00 -63.00   0.50    0.15    --  -43.34 -57.00-180.00  108
 44  \w    -99.00 -22.00   0.50    0.15    --  -43.34 -57.00 -90.00  154
 45  \w    -60.00 -19.00   0.50    0.15    --  -43.34 -57.00-180.00   82
 46  \w   -103.00 -19.00   0.50    0.15    --  -43.34 -57.00   0.00  168
 47  \w    -51.00 -12.00   0.50    0.15    --  -43.34 -77.00  30.00   78
 48  \w    -61.00 -21.00   0.50    0.15    --  -43.34 -77.00  90.00   80
 49  \w    -85.00 -18.00   0.50    0.15    --  -43.34 -37.00  60.00  134
 50  \w   -120.00 -91.00   0.50    0.15    --  -43.34 -37.00  60.00   58
 51  \w   -104.00 -61.00   0.50    0.15    --  -43.34 -81.00 147.00   86
 52  \w    -47.00 -11.00   0.50    0.15    --  -43.34 -81.00 147.00   72
 53  \w    -89.00 -63.00   0.50    0.60    --  -96.00 -81.00 147.00   52
 54  \w   -123.00 -63.00   0.50    0.60    --  -96.00 -81.00  82.32  120
 55  \w   -171.00-130.00   0.50    0.60    --  -96.00 -81.00  82.32   82
 56  \w   -168.00-120.00   0.50    0.60    --  -96.00 -82.00  36.18   96
 57  \w   -114.00 -63.00   0.50    0.60    --  -96.00 -82.00  36.18  102
 58  \w   -132.00 -64.00   0.50    0.60    --  -96.00 -81.00 -10.35  136
 59  \w    -69.00 -21.00   0.50    0.60    --  -96.00  61.00-120.00   96
 60  \w    -93.00 -22.00   0.50    0.60    --  -96.00  81.00 -89.00  142
 61  \w   -123.00 -96.00   0.50    0.60    --  -96.00  81.00 -89.00   54
 62  \w   -104.00 -59.00   0.50    0.60    --  -96.00  77.00 -30.00   90
 63  \w    -91.00 -21.00   0.50    0.15    --  -43.34 125.00 -60.00  140
 64  \w    -44.00 -18.00   0.50    0.15    --  -43.34  81.00 -89.00   52
 65  \w     57.00  82.00   0.50    0.60    --  109.59 -81.00 147.00   50
 66  \w     43.00 116.00   0.50    0.60    --  109.59-125.00 120.00  146
 67  \w     75.00 105.00   0.50    0.60    --  109.59 -94.00  60.00   60
 68  \w     66.00 122.00   0.50    0.60    --  109.59-131.00  45.94  112
 69  \w     60.00 116.00   0.50    0.60    --  109.59-125.00 -30.00  112
 70  \w     49.00 108.00   0.50    0.60    --  109.59 -94.00 -30.00  118
 71  \w     31.00  98.00   0.50    0.15    --   43.34-125.00  90.00  134
 72  \w     13.00  74.00   0.50    0.15    --   43.34 -81.00 147.00  122
 73  \w     46.00 106.00   0.50    0.60    --  109.59 -94.00 150.00  120
;
_diffrn_measurement_device 'four-circle diffractometer'
_diffrn_measurement_device_type 'XtaLAB Synergy, Dualflex, HyPix'
_diffrn_measurement_method '\w scans'
_diffrn_orient_matrix_type 'CrysAlisPro convention (1999,Acta A55,543-557)'
_diffrn_orient_matrix_UB_11 0.0868509000
_diffrn_orient_matrix_UB_12 0.0618845000
_diffrn_orient_matrix_UB_13 0.0787710000
_diffrn_orient_matrix_UB_21 -0.1431385000
_diffrn_orient_matrix_UB_22 0.0479252000
_diffrn_orient_matrix_UB_23 0.0437097000
_diffrn_orient_matrix_UB_31 -0.0110925000
_diffrn_orient_matrix_UB_32 -0.1334659000
_diffrn_orient_matrix_UB_33 0.0521809000
_diffrn_radiation_monochromator mirror
_diffrn_radiation_probe x-ray
_diffrn_radiation_type 'Cu K\a'
_diffrn_radiation_wavelength 1.54184
_diffrn_reflns_av_R_equivalents 0.0228
_diffrn_reflns_av_unetI/netI 0.0083
_diffrn_reflns_Laue_measured_fraction_full 1.000
_diffrn_reflns_Laue_measured_fraction_max 0.972
_diffrn_reflns_limit_h_max 11
_diffrn_reflns_limit_h_min -11
_diffrn_reflns_limit_k_max 12
_diffrn_reflns_limit_k_min -12
_diffrn_reflns_limit_l_max 18
_diffrn_reflns_limit_l_min -17
_diffrn_reflns_number 29957
_diffrn_reflns_point_group_measured_fraction_full 1.000
_diffrn_reflns_point_group_measured_fraction_max 0.955
_diffrn_reflns_theta_full 67.684
_diffrn_reflns_theta_max 75.127
_diffrn_reflns_theta_min 5.354
_diffrn_source 'micro-focus sealed X-ray tube'
_diffrn_source_type 'PhotonJet (Cu) X-ray Source'
_exptl_absorpt_coefficient_mu 0.558
_exptl_absorpt_correction_T_max 1.00000
_exptl_absorpt_correction_T_min 0.60721
_exptl_absorpt_correction_type multi-scan
_exptl_absorpt_process_details
;
CrysAlisPro 1.171.41.110a (Rigaku Oxford Diffraction, 2021)
Empirical absorption correction using spherical harmonics,
implemented in SCALE3 ABSPACK scaling algorithm.
;
_exptl_crystal_colour colourless
_exptl_crystal_colour_primary colourless
_exptl_crystal_density_diffrn 1.229
_exptl_crystal_description block
_exptl_crystal_F_000 536
_exptl_crystal_size_max 0.5
_exptl_crystal_size_mid 0.3
_exptl_crystal_size_min 0.3
_refine_diff_density_max 0.110
_refine_diff_density_min -0.240
_refine_diff_density_rms 0.041
_refine_ls_abs_structure_details
;
 Flack x determined using 1090 quotients [(I+)-(I-)]/[(I+)+(I-)]
 (Parsons, Flack and Wagner, Acta Cryst. B69 (2013) 249-259).
;
_refine_ls_abs_structure_Flack 0.11(7)
_refine_ls_extinction_method none
_refine_ls_goodness_of_fit_ref 1.088
_refine_ls_hydrogen_treatment constr
_refine_ls_matrix_type full
_refine_ls_number_parameters 174
_refine_ls_number_reflns 2669
_refine_ls_number_restraints 0
_refine_ls_restrained_S_all 1.088
_refine_ls_R_factor_all 0.0292
_refine_ls_R_factor_gt 0.0292
_refine_ls_shift/su_max 0.000
_refine_ls_shift/su_mean 0.000
_refine_ls_structure_factor_coef Fsqd
_refine_ls_weighting_details 'w=1/[\s^2^(Fo^2^)+(0.0376P)^2^+0.2869P] where P=(Fo^2^+2Fc^2^)/3'
_refine_ls_weighting_scheme calc
_refine_ls_wR_factor_gt 0.0732
_refine_ls_wR_factor_ref 0.0733
_reflns_Friedel_coverage 0.698
_reflns_Friedel_fraction_full 1.000
_reflns_Friedel_fraction_max 0.933
_reflns_number_gt 2661
_reflns_number_total 2669
_reflns_threshold_expression 'I > 2\s(I)'
_cod_data_source_file d2cc05816b2.cif
_cod_data_source_block +pbpy
_cod_depositor_comments 'Adding full bibliography for 7131110--7131117.cif.'
_cod_database_code 7131110
_shelx_shelxl_version_number 2018/3
_shelx_space_group_comment
;
The symmetry employed for this shelxl refinement is uniquely defined
by the following loop, which should always be used as a source of
symmetry information in preference to the above space-group names.
They are only intended as comments.
;
_shelx_estimated_absorpt_t_max 0.851
_shelx_estimated_absorpt_t_min 0.768
_reflns_odcompleteness_completeness 100.00
_reflns_odcompleteness_iscentric 1
_reflns_odcompleteness_theta 66.97
_olex2_refinement_description
;
1.a Ternary CH refined with riding coordinates:
 C13(H13), C12(H12)
1.b Secondary CH2 refined with riding coordinates:
 C17(H17A,H17B), C11(H11A,H11B)
1.c Aromatic/amide H refined with riding coordinates:
 C7(H7), C10(H10), C3(H3), C4(H4), C2(H2), C1(H1)
1.d Idealised Me refined as rotating group:
 C16(H16A,H16B,H16C), C14(H14A,H14B,H14C)
;
_olex2_submission_special_instructions 'No special instructions were received'
_oxdiff_exptl_absorpt_empirical_details
;
Empirical correction (ABSPACK) includes:
- Absorption correction using spherical harmonics
- Frame scaling
;
_oxdiff_exptl_absorpt_empirical_full_max 1.454
_oxdiff_exptl_absorpt_empirical_full_min 0.596

loop_
_space_group_symop_operation_xyz
'x, y, z'
'-x+1/2, -y, z+1/2'
'-x, y+1/2, -z+1/2'
'x+1/2, -y+1/2, -z'

loop_
_atom_site_label
_atom_site_type_symbol
_atom_site_fract_x
_atom_site_fract_y
_atom_site_fract_z
_atom_site_U_iso_or_equiv
_atom_site_adp_type
_atom_site_occupancy
_atom_site_site_symmetry_order
_atom_site_calc_flag
_atom_site_refinement_flags_posn
_atom_site_refinement_flags_adp
_atom_site_refinement_flags_occupancy
_atom_site_disorder_assembly
_atom_site_disorder_group
N2 N 0.64537(14) 0.68612(13) 0.26079(9) 0.0214(3) Uani 1 1 d . . . . .
N1 N 0.66068(14) 0.53441(14) 0.48257(9) 0.0227(3) Uani 1 1 d . . . . .
C6 C 0.60001(16) 0.61700(14) 0.33386(10) 0.0189(3) Uani 1 1 d . . . . .
C7 C 0.46105(17) 0.56090(15) 0.33987(10) 0.0205(3) Uani 1 1 d . . . . .
H7 H 0.433216 0.512089 0.392255 0.025 Uiso 1 1 calc R U . . .
C5 C 0.70451(16) 0.60608(14) 0.41052(11) 0.0191(3) Uani 1 1 d . . . . .
C10 C 0.55023(17) 0.70137(15) 0.19315(10) 0.0219(3) Uani 1 1 d . . . . .
H10 H 0.580802 0.750709 0.141578 0.026 Uiso 1 1 calc R U . . .
C13 C 0.30085(17) 0.66611(17) 0.11756(10) 0.0225(3) Uani 1 1 d . . . . .
H13 H 0.335035 0.715614 0.062717 0.027 Uiso 1 1 calc R U . . .
C3 C 0.83880(18) 0.67116(16) 0.40796(11) 0.0246(3) Uani 1 1 d . . . . .
H3 H 0.868414 0.718802 0.355457 0.029 Uiso 1 1 calc R U . . .
C8 C 0.36379(17) 0.57677(15) 0.26895(11) 0.0205(3) Uani 1 1 d . . . . .
C4 C 0.74954(18) 0.52901(18) 0.55398(11) 0.0260(3) Uani 1 1 d . . . . .
H4 H 0.719628 0.477660 0.604806 0.031 Uiso 1 1 calc R U . . .
C9 C 0.40920(16) 0.64965(15) 0.19330(10) 0.0194(3) Uani 1 1 d . . . . .
C2 C 0.92854(18) 0.66530(17) 0.48320(12) 0.0295(4) Uani 1 1 d . . . . .
H2 H 1.020148 0.709685 0.483194 0.035 Uiso 1 1 calc R U . . .
C12 C 0.13060(17) 0.55909(15) 0.18289(11) 0.0242(3) Uani 1 1 d . . . . .
H12 H 0.028607 0.524600 0.177929 0.029 Uiso 1 1 calc R U . . .
C1 C 0.88305(19) 0.59411(17) 0.55817(11) 0.0277(4) Uani 1 1 d . . . . .
H1 H 0.941467 0.589826 0.611085 0.033 Uiso 1 1 calc R U . . .
C17 C 0.23065(18) 0.52557(17) 0.10166(11) 0.0264(3) Uani 1 1 d . . . . .
H17A H 0.178811 0.516622 0.043306 0.032 Uiso 1 1 calc R U . . .
H17B H 0.297429 0.449082 0.112161 0.032 Uiso 1 1 calc R U . . .
C15 C 0.15044(16) 0.71064(15) 0.15859(10) 0.0213(3) Uani 1 1 d . . . . .
C16 C 0.14985(18) 0.81353(16) 0.23405(11) 0.0250(3) Uani 1 1 d . . . . .
H16A H 0.219097 0.786338 0.281018 0.037 Uiso 1 1 calc R U . . .
H16B H 0.051884 0.819445 0.260067 0.037 Uiso 1 1 calc R U . . .
H16C H 0.178180 0.901346 0.209874 0.037 Uiso 1 1 calc R U . . .
C11 C 0.20971(16) 0.52210(17) 0.27036(11) 0.0248(3) Uani 1 1 d . . . . .
H11A H 0.156403 0.559814 0.322688 0.030 Uiso 1 1 calc R U . . .
H11B H 0.212357 0.423212 0.277043 0.030 Uiso 1 1 calc R U . . .
C14 C 0.04302(19) 0.75491(18) 0.08539(11) 0.0296(4) Uani 1 1 d . . . . .
H14A H 0.073924 0.841523 0.060476 0.044 Uiso 1 1 calc R U . . .
H14B H -0.054445 0.763916 0.111724 0.044 Uiso 1 1 calc R U . . .
H14C H 0.040748 0.687642 0.037066 0.044 Uiso 1 1 calc R U . . .

loop_
_atom_site_aniso_label
_atom_site_aniso_U_11
_atom_site_aniso_U_22
_atom_site_aniso_U_33
_atom_site_aniso_U_23
_atom_site_aniso_U_13
_atom_site_aniso_U_12
N2 0.0193(6) 0.0204(6) 0.0244(6) -0.0005(5) 0.0022(5) -0.0016(5)
N1 0.0202(6) 0.0236(6) 0.0245(6) 0.0009(5) 0.0004(5) 0.0040(5)
C6 0.0206(7) 0.0141(6) 0.0220(7) -0.0026(5) 0.0013(6) 0.0025(5)
C7 0.0204(7) 0.0185(7) 0.0226(7) 0.0029(6) 0.0015(6) 0.0010(6)
C5 0.0193(7) 0.0150(7) 0.0231(7) -0.0031(6) 0.0011(6) 0.0031(6)
C10 0.0219(7) 0.0225(7) 0.0212(7) 0.0023(6) 0.0047(6) -0.0007(6)
C13 0.0224(7) 0.0243(8) 0.0207(7) -0.0002(6) 0.0015(6) -0.0008(6)
C3 0.0246(8) 0.0200(7) 0.0290(8) 0.0005(6) -0.0003(6) -0.0026(6)
C8 0.0193(7) 0.0165(6) 0.0256(7) -0.0001(6) 0.0023(6) 0.0000(6)
C4 0.0249(8) 0.0282(8) 0.0249(7) 0.0004(7) -0.0002(6) 0.0074(7)
C9 0.0194(7) 0.0179(7) 0.0209(7) -0.0020(5) 0.0023(6) 0.0006(5)
C2 0.0234(8) 0.0256(8) 0.0396(9) -0.0050(7) -0.0065(7) -0.0039(7)
C12 0.0196(7) 0.0205(7) 0.0325(8) 0.0035(6) -0.0034(6) -0.0035(6)
C1 0.0256(8) 0.0291(8) 0.0285(8) -0.0057(7) -0.0069(7) 0.0066(7)
C17 0.0250(8) 0.0248(8) 0.0295(8) -0.0073(7) -0.0062(7) 0.0005(7)
C15 0.0182(7) 0.0206(7) 0.0250(7) 0.0039(6) -0.0002(6) -0.0016(6)
C16 0.0239(8) 0.0216(7) 0.0294(8) 0.0000(6) 0.0021(6) 0.0032(6)
C11 0.0199(7) 0.0230(7) 0.0314(8) 0.0065(7) -0.0006(6) -0.0031(6)
C14 0.0254(8) 0.0298(8) 0.0335(8) 0.0076(7) -0.0049(7) 0.0000(7)

loop_
_atom_type_symbol
_atom_type_description
_atom_type_scat_dispersion_real
_atom_type_scat_dispersion_imag
_atom_type_scat_source
C C 0.0181 0.0091 'International Tables Vol C Tables 4.2.6.8 and 6.1.1.4'
H H 0.0000 0.0000 'International Tables Vol C Tables 4.2.6.8 and 6.1.1.4'
N N 0.0311 0.0180 'International Tables Vol C Tables 4.2.6.8 and 6.1.1.4'

loop_
_geom_angle_atom_site_label_1
_geom_angle_atom_site_label_2
_geom_angle_atom_site_label_3
_geom_angle
_geom_angle_site_symmetry_1
_geom_angle_site_symmetry_3
_geom_angle_publ_flag
C10 N2 C6 117.18(13) . . ?
C4 N1 C5 117.77(14) . . ?
N2 C6 C7 122.55(14) . . ?
N2 C6 C5 116.70(13) . . ?
C7 C6 C5 120.73(13) . . ?
C6 C7 H7 120.2 . . ?
C8 C7 C6 119.65(14) . . ?
C8 C7 H7 120.2 . . ?
N1 C5 C6 116.74(13) . . ?
N1 C5 C3 122.22(14) . . ?
C3 C5 C6 121.01(14) . . ?
N2 C10 H10 117.8 . . ?
N2 C10 C9 124.31(14) . . ?
C9 C10 H10 117.8 . . ?
C9 C13 H13 116.7 . . ?
C9 C13 C17 106.70(13) . . ?
C9 C13 C15 108.85(12) . . ?
C17 C13 H13 116.7 . . ?
C17 C13 C15 87.04(12) . . ?
C15 C13 H13 116.7 . . ?
C5 C3 H3 120.5 . . ?
C2 C3 C5 118.97(15) . . ?
C2 C3 H3 120.5 . . ?
C7 C8 C9 118.24(14) . . ?
C7 C8 C11 123.32(14) . . ?
C9 C8 C11 118.42(14) . . ?
N1 C4 H4 118.1 . . ?
N1 C4 C1 123.76(15) . . ?
C1 C4 H4 118.1 . . ?
C10 C9 C13 124.86(14) . . ?
C10 C9 C8 118.07(14) . . ?
C8 C9 C13 117.07(14) . . ?
C3 C2 H2 120.4 . . ?
C1 C2 C3 119.14(15) . . ?
C1 C2 H2 120.4 . . ?
C17 C12 H12 115.1 . . ?
C17 C12 C15 87.73(12) . . ?
C15 C12 H12 115.1 . . ?
C11 C12 H12 115.1 . . ?
C11 C12 C17 108.86(12) . . ?
C11 C12 C15 111.85(13) . . ?
C4 C1 H1 121.0 . . ?
C2 C1 C4 118.09(15) . . ?
C2 C1 H1 121.0 . . ?
C13 C17 H17A 114.3 . . ?
C13 C17 H17B 114.3 . . ?
C12 C17 C13 86.25(11) . . ?
C12 C17 H17A 114.3 . . ?
C12 C17 H17B 114.3 . . ?
H17A C17 H17B 111.4 . . ?
C12 C15 C13 85.35(11) . . ?
C16 C15 C13 118.58(13) . . ?
C16 C15 C12 118.89(13) . . ?
C16 C15 C14 108.94(13) . . ?
C14 C15 C13 111.96(13) . . ?
C14 C15 C12 111.49(13) . . ?
C15 C16 H16A 109.5 . . ?
C15 C16 H16B 109.5 . . ?
C15 C16 H16C 109.5 . . ?
H16A C16 H16B 109.5 . . ?
H16A C16 H16C 109.5 . . ?
H16B C16 H16C 109.5 . . ?
C8 C11 C12 110.18(13) . . ?
C8 C11 H11A 109.6 . . ?
C8 C11 H11B 109.6 . . ?
C12 C11 H11A 109.6 . . ?
C12 C11 H11B 109.6 . . ?
H11A C11 H11B 108.1 . . ?
C15 C14 H14A 109.5 . . ?
C15 C14 H14B 109.5 . . ?
C15 C14 H14C 109.5 . . ?
H14A C14 H14B 109.5 . . ?
H14A C14 H14C 109.5 . . ?
H14B C14 H14C 109.5 . . ?

loop_
_geom_bond_atom_site_label_1
_geom_bond_atom_site_label_2
_geom_bond_distance
_geom_bond_site_symmetry_2
_geom_bond_publ_flag
N2 C6 1.3478(19) . ?
N2 C10 1.337(2) . ?
N1 C5 1.345(2) . ?
N1 C4 1.336(2) . ?
C6 C7 1.395(2) . ?
C6 C5 1.490(2) . ?
C7 H7 0.9500 . ?
C7 C8 1.387(2) . ?
C5 C3 1.393(2) . ?
C10 H10 0.9500 . ?
C10 C9 1.393(2) . ?
C13 H13 1.0000 . ?
C13 C9 1.508(2) . ?
C13 C17 1.559(2) . ?
C13 C15 1.572(2) . ?
C3 H3 0.9500 . ?
C3 C2 1.386(2) . ?
C8 C9 1.398(2) . ?
C8 C11 1.516(2) . ?
C4 H4 0.9500 . ?
C4 C1 1.388(2) . ?
C2 H2 0.9500 . ?
C2 C1 1.381(3) . ?
C12 H12 1.0000 . ?
C12 C17 1.549(2) . ?
C12 C15 1.562(2) . ?
C12 C11 1.529(2) . ?
C1 H1 0.9500 . ?
C17 H17A 0.9900 . ?
C17 H17B 0.9900 . ?
C15 C16 1.516(2) . ?
C15 C14 1.530(2) . ?
C16 H16A 0.9800 . ?
C16 H16B 0.9800 . ?
C16 H16C 0.9800 . ?
C11 H11A 0.9900 . ?
C11 H11B 0.9900 . ?
C14 H14A 0.9800 . ?
C14 H14B 0.9800 . ?
C14 H14C 0.9800 . ?

loop_
_geom_torsion_atom_site_label_1
_geom_torsion_atom_site_label_2
_geom_torsion_atom_site_label_3
_geom_torsion_atom_site_label_4
_geom_torsion
_geom_torsion_site_symmetry_1
_geom_torsion_site_symmetry_2
_geom_torsion_site_symmetry_3
_geom_torsion_site_symmetry_4
_geom_torsion_publ_flag
N2 C6 C7 C8 -0.6(2) . . . . ?
N2 C6 C5 N1 -178.45(13) . . . . ?
N2 C6 C5 C3 3.6(2) . . . . ?
N2 C10 C9 C13 179.98(14) . . . . ?
N2 C10 C9 C8 -0.1(2) . . . . ?
N1 C5 C3 C2 -2.0(2) . . . . ?
N1 C4 C1 C2 -2.0(2) . . . . ?
C6 N2 C10 C9 -0.6(2) . . . . ?
C6 C7 C8 C9 -0.2(2) . . . . ?
C6 C7 C8 C11 -178.60(14) . . . . ?
C6 C5 C3 C2 175.86(14) . . . . ?
C7 C6 C5 N1 3.3(2) . . . . ?
C7 C6 C5 C3 -174.68(14) . . . . ?
C7 C8 C9 C10 0.5(2) . . . . ?
C7 C8 C9 C13 -179.57(13) . . . . ?
C7 C8 C11 C12 178.92(14) . . . . ?
C5 N1 C4 C1 0.7(2) . . . . ?
C5 C6 C7 C8 177.57(13) . . . . ?
C5 C3 C2 C1 0.6(2) . . . . ?
C10 N2 C6 C7 1.0(2) . . . . ?
C10 N2 C6 C5 -177.26(13) . . . . ?
C3 C2 C1 C4 1.2(2) . . . . ?
C4 N1 C5 C6 -176.63(13) . . . . ?
C4 N1 C5 C3 1.3(2) . . . . ?
C9 C13 C17 C12 81.37(13) . . . . ?
C9 C13 C15 C12 -79.42(13) . . . . ?
C9 C13 C15 C16 41.08(18) . . . . ?
C9 C13 C15 C14 169.27(13) . . . . ?
C9 C8 C11 C12 0.50(19) . . . . ?
C17 C13 C9 C10 134.58(15) . . . . ?
C17 C13 C9 C8 -45.34(18) . . . . ?
C17 C13 C15 C12 27.22(11) . . . . ?
C17 C13 C15 C16 147.72(14) . . . . ?
C17 C13 C15 C14 -84.09(14) . . . . ?
C17 C12 C15 C13 -27.38(11) . . . . ?
C17 C12 C15 C16 -147.60(14) . . . . ?
C17 C12 C15 C14 84.41(14) . . . . ?
C17 C12 C11 C8 47.67(16) . . . . ?
C15 C13 C9 C10 -132.82(15) . . . . ?
C15 C13 C9 C8 47.27(18) . . . . ?
C15 C13 C17 C12 -27.43(11) . . . . ?
C15 C12 C17 C13 27.60(11) . . . . ?
C15 C12 C11 C8 -47.60(18) . . . . ?
C11 C8 C9 C10 179.01(14) . . . . ?
C11 C8 C9 C13 -1.1(2) . . . . ?
C11 C12 C17 C13 -84.74(13) . . . . ?
C11 C12 C15 C13 82.05(14) . . . . ?
C11 C12 C15 C16 -38.17(19) . . . . ?
C11 C12 C15 C14 -166.16(13) . . . . ?
